data_1556121
loop_
_publ_author_name
'Boeckman, Jr, Robert K'
'Miller, Yan'
'Ryder, Todd R.'

_publ_section_title
;
 Diels-Alder reactions of cyclic isoimidium salts.
;
_journal_issue 20
_journal_name_full 'Organic letters'
_journal_page_first 4524
_journal_page_last 4527
_journal_paper_doi 10.1021/ol101831b
_journal_volume 12
_journal_year 2010
_chemical_absolute_configuration syn
_chemical_formula_moiety 'C27 H29 N O3'
_chemical_formula_sum 'C27 H29 N O3'
_chemical_formula_weight 415.51
_chemical_name_common boeyz01
_space_group_IT_number 19
_space_group_name_Hall 'P 2ac 2ab'
_space_group_name_H-M_alt 'P 21 21 21'
_symmetry_cell_setting orthorhombic
_symmetry_space_group_name_H-M 'P 21 21 21'
_atom_sites_solution_hydrogens geom
_atom_sites_solution_primary direct
_atom_sites_solution_secondary difmap
_audit_creation_method SHELXL-97
_cell_angle_alpha 90.00
_cell_angle_beta 90.00
_cell_angle_gamma 90.00
_cell_formula_units_Z 4
_cell_length_a 9.4597(5)
_cell_length_b 10.0663(5)
_cell_length_c 23.0589(12)
_cell_measurement_reflns_used 9963
_cell_measurement_temperature 100.0(1)
_cell_measurement_theta_max 32.56
_cell_measurement_theta_min 2.21
_cell_volume 2195.8(2)
_computing_cell_refinement 'SAINT (Bruker, 2006)'
_computing_data_collection 'APEX2 (Bruker, 2006)'
_computing_data_reduction 'SAINT (Bruker, 2006)'
_computing_molecular_graphics 'SHELXTL (Bruker, 2000)'
_computing_publication_material 'SHELXTL (Bruker, 2000)'
_computing_structure_refinement 'SHELXL-97 (Sheldrick, 1997)'
_computing_structure_solution 'SIR97 (Altomare et al., 1999)'
_diffrn_ambient_temperature 100.0(1)
_diffrn_measured_fraction_theta_full 0.999
_diffrn_measured_fraction_theta_max 0.999
_diffrn_measurement_device_type 'Bruker SMART APEX II CCD Platform'
_diffrn_measurement_method 'area detector, \w scans per \f'
_diffrn_radiation_monochromator graphite
_diffrn_radiation_source 'fine-focus sealed tube'
_diffrn_radiation_type MoK\a
_diffrn_radiation_wavelength 0.71073
_diffrn_reflns_av_R_equivalents 0.0456
_diffrn_reflns_av_sigmaI/netI 0.0261
_diffrn_reflns_limit_h_max 14
_diffrn_reflns_limit_h_min -14
_diffrn_reflns_limit_k_max 15
_diffrn_reflns_limit_k_min -15
_diffrn_reflns_limit_l_max 34
_diffrn_reflns_limit_l_min -34
_diffrn_reflns_number 39705
_diffrn_reflns_theta_full 32.57
_diffrn_reflns_theta_max 32.57
_diffrn_reflns_theta_min 1.77
_exptl_absorpt_coefficient_mu 0.081
_exptl_absorpt_correction_T_max 0.9855
_exptl_absorpt_correction_T_min 0.9808
_exptl_absorpt_correction_type multi-scan
_exptl_absorpt_process_details 'SADABS (Blessing, 1995)'
_exptl_crystal_colour colorless
_exptl_crystal_density_diffrn 1.257
_exptl_crystal_density_method 'not measured'
_exptl_crystal_description block
_exptl_crystal_F_000 888
_exptl_crystal_size_max 0.24
_exptl_crystal_size_mid 0.24
_exptl_crystal_size_min 0.18
_refine_diff_density_max 0.290
_refine_diff_density_min -0.176
_refine_diff_density_rms 0.043
_refine_ls_extinction_method none
_refine_ls_goodness_of_fit_ref 1.026
_refine_ls_hydrogen_treatment refall
_refine_ls_matrix_type full
_refine_ls_number_parameters 395
_refine_ls_number_reflns 4476
_refine_ls_number_restraints 0
_refine_ls_restrained_S_all 1.026
_refine_ls_R_factor_all 0.0459
_refine_ls_R_factor_gt 0.0359
_refine_ls_shift/su_max 0.001
_refine_ls_shift/su_mean 0.000
_refine_ls_structure_factor_coef Fsqd
_refine_ls_weighting_details 'calc w=1/[\s^2^(Fo^2^)+(0.0544P)^2^+0.2244P] where P=(Fo^2^+2Fc^2^)/3'
_refine_ls_weighting_scheme calc
_refine_ls_wR_factor_gt 0.0880
_refine_ls_wR_factor_ref 0.0937
_reflns_number_gt 3860
_reflns_number_total 4476
_reflns_threshold_expression >2sigma(I)
_cod_data_source_file ol101831b_si_004.cif
_cod_data_source_block boeyz01
_cod_database_code 1556121

loop_
_symmetry_equiv_pos_as_xyz
'x, y, z'
'-x+1/2, -y, z+1/2'
'-x, y+1/2, -z+1/2'
'x+1/2, -y+1/2, -z'

loop_
_atom_site_label
_atom_site_type_symbol
_atom_site_fract_x
_atom_site_fract_y
_atom_site_fract_z
_atom_site_U_iso_or_equiv
_atom_site_adp_type
_atom_site_occupancy
_atom_site_symmetry_multiplicity
_atom_site_calc_flag
O1 O 0.30157(14) -0.13994(13) 0.46167(5) 0.0335(3) Uani 1 1 d
O2 O 0.51148(12) -0.03669(11) 0.46662(4) 0.0236(2) Uani 1 1 d
O3 O 0.36101(10) 0.04714(10) 0.56918(4) 0.01799(19) Uani 1 1 d
N1 N 0.53052(12) 0.08654(11) 0.63567(5) 0.01510(19) Uani 1 1 d
C1 C 0.52321(13) -0.13279(12) 0.58953(5) 0.0144(2) Uani 1 1 d
H1 H 0.622(2) -0.131(2) 0.5899(8) 0.025(5) Uiso 1 1 d
C2 C 0.47275(15) -0.20764(13) 0.53414(5) 0.0172(2) Uani 1 1 d
H2 H 0.556(2) -0.2459(19) 0.5175(7) 0.020(4) Uiso 1 1 d
C3 C 0.37095(19) -0.32193(15) 0.55124(6) 0.0251(3) Uani 1 1 d
H3 H 0.326(2) -0.355(2) 0.5163(8) 0.028(5) Uiso 1 1 d
C4 C 0.4631(2) -0.42418(15) 0.58372(7) 0.0291(3) Uani 1 1 d
H4A H 0.409(3) -0.501(3) 0.5955(10) 0.046(7) Uiso 1 1 d
H4B H 0.538(3) -0.457(2) 0.5563(10) 0.041(6) Uiso 1 1 d
C5 C 0.52982(18) -0.35709(14) 0.63753(6) 0.0232(3) Uani 1 1 d
H5A H 0.635(2) -0.353(2) 0.6321(8) 0.028(5) Uiso 1 1 d
H5B H 0.508(2) -0.406(2) 0.6731(9) 0.028(5) Uiso 1 1 d
C6 C 0.47146(15) -0.21458(13) 0.64350(5) 0.0167(2) Uani 1 1 d
H6 H 0.5029(19) -0.1754(19) 0.6805(8) 0.017(4) Uiso 1 1 d
C7 C 0.31213(15) -0.21893(15) 0.64113(6) 0.0214(3) Uani 1 1 d
H7 H 0.252(2) -0.182(2) 0.6734(8) 0.022(5) Uiso 1 1 d
C8 C 0.26051(16) -0.27195(17) 0.59261(7) 0.0264(3) Uani 1 1 d
H8 H 0.157(2) -0.280(2) 0.5836(8) 0.030(5) Uiso 1 1 d
C9 C 0.41370(16) -0.12364(14) 0.48546(6) 0.0203(3) Uani 1 1 d
C10 C 0.4722(3) 0.03710(18) 0.41556(7) 0.0378(4) Uani 1 1 d
H10A H 0.541(3) 0.103(3) 0.4085(10) 0.042(6) Uiso 1 1 d
H10B H 0.382(3) 0.084(3) 0.4211(10) 0.048(7) Uiso 1 1 d
H10C H 0.464(3) -0.022(3) 0.3821(11) 0.050(7) Uiso 1 1 d
C11 C 0.46588(13) 0.00778(12) 0.59543(5) 0.0141(2) Uani 1 1 d
C12 C 0.47258(15) 0.21884(13) 0.64899(5) 0.0175(2) Uani 1 1 d
H12 H 0.451(2) 0.2655(19) 0.6119(8) 0.020(4) Uiso 1 1 d
C13 C 0.59813(17) 0.28962(15) 0.67835(7) 0.0233(3) Uani 1 1 d
H13A H 0.652(2) 0.333(2) 0.6489(8) 0.030(5) Uiso 1 1 d
H13B H 0.565(2) 0.350(2) 0.7068(9) 0.033(5) Uiso 1 1 d
C14 C 0.68052(16) 0.17603(16) 0.70606(6) 0.0227(3) Uani 1 1 d
H14A H 0.633(2) 0.143(2) 0.7418(8) 0.027(5) Uiso 1 1 d
H14B H 0.775(2) 0.199(2) 0.7143(9) 0.034(5) Uiso 1 1 d
C15 C 0.67331(14) 0.06667(14) 0.65953(5) 0.0166(2) Uani 1 1 d
H15 H 0.681(2) -0.0226(19) 0.6770(8) 0.020 Uiso 1 1 d
C16 C 0.34287(14) 0.21320(14) 0.68773(6) 0.0181(2) Uani 1 1 d
C17 C 0.30802(15) 0.10165(15) 0.72023(6) 0.0214(3) Uani 1 1 d
H17 H 0.360(2) 0.022(2) 0.7160(8) 0.022(5) Uiso 1 1 d
C18 C 0.19143(17) 0.10172(18) 0.75720(7) 0.0273(3) Uani 1 1 d
H18 H 0.174(2) 0.028(2) 0.7788(9) 0.037(6) Uiso 1 1 d
C19 C 0.10691(17) 0.2137(2) 0.76172(7) 0.0312(4) Uani 1 1 d
H19 H 0.028(2) 0.212(2) 0.7878(9) 0.036(6) Uiso 1 1 d
C20 C 0.13930(19) 0.3252(2) 0.72920(7) 0.0327(4) Uani 1 1 d
H20 H 0.084(2) 0.405(2) 0.7326(10) 0.040(6) Uiso 1 1 d
C21 C 0.25670(18) 0.32588(17) 0.69263(7) 0.0272(3) Uani 1 1 d
H21 H 0.278(2) 0.408(2) 0.6713(8) 0.027(5) Uiso 1 1 d
C22 C 0.78980(13) 0.08228(14) 0.61466(6) 0.0176(2) Uani 1 1 d
C23 C 0.92576(16) 0.04055(19) 0.62930(7) 0.0288(3) Uani 1 1 d
H23 H 0.946(2) -0.005(2) 0.6663(9) 0.032(5) Uiso 1 1 d
C24 C 1.03773(17) 0.0589(2) 0.59148(8) 0.0338(4) Uani 1 1 d
H24 H 1.134(2) 0.034(2) 0.6023(9) 0.033(5) Uiso 1 1 d
C25 C 1.01589(18) 0.12069(17) 0.53857(8) 0.0307(3) Uani 1 1 d
H25 H 1.091(2) 0.131(2) 0.5125(9) 0.031(5) Uiso 1 1 d
C26 C 0.88144(19) 0.16166(17) 0.52343(7) 0.0293(3) Uani 1 1 d
H26 H 0.863(3) 0.205(2) 0.4870(10) 0.045(6) Uiso 1 1 d
C27 C 0.76749(16) 0.14201(15) 0.56121(6) 0.0216(3) Uani 1 1 d
H27 H 0.673(2) 0.170(2) 0.5494(8) 0.029(5) Uiso 1 1 d

loop_
_atom_site_aniso_label
_atom_site_aniso_U_11
_atom_site_aniso_U_22
_atom_site_aniso_U_33
_atom_site_aniso_U_23
_atom_site_aniso_U_13
_atom_site_aniso_U_12
O1 0.0369(6) 0.0347(6) 0.0289(5) -0.0003(5) -0.0153(5) -0.0035(5)
O2 0.0315(5) 0.0207(5) 0.0188(4) 0.0039(4) 0.0063(4) 0.0035(4)
O3 0.0141(4) 0.0219(4) 0.0180(4) 0.0002(4) -0.0013(3) 0.0021(4)
N1 0.0139(4) 0.0151(4) 0.0163(5) -0.0021(4) -0.0009(4) 0.0008(4)
C1 0.0143(5) 0.0142(5) 0.0146(5) -0.0003(4) 0.0002(4) -0.0003(4)
C2 0.0213(6) 0.0158(5) 0.0145(5) -0.0006(4) -0.0002(5) -0.0009(5)
C3 0.0354(8) 0.0218(6) 0.0182(6) -0.0010(5) -0.0023(5) -0.0117(6)
C4 0.0505(10) 0.0159(6) 0.0210(6) -0.0004(5) 0.0021(7) -0.0041(7)
C5 0.0329(7) 0.0177(6) 0.0191(6) 0.0025(5) 0.0013(6) 0.0028(6)
C6 0.0200(6) 0.0165(5) 0.0137(5) 0.0006(4) -0.0004(4) -0.0008(5)
C7 0.0211(6) 0.0236(6) 0.0195(6) 0.0030(5) 0.0035(5) -0.0044(5)
C8 0.0243(6) 0.0312(7) 0.0236(6) 0.0053(6) -0.0018(5) -0.0115(6)
C9 0.0264(6) 0.0198(6) 0.0147(5) -0.0023(5) -0.0003(5) 0.0010(5)
C10 0.0680(13) 0.0242(7) 0.0212(7) 0.0060(6) 0.0049(8) 0.0083(9)
C11 0.0130(5) 0.0157(5) 0.0137(5) 0.0000(4) 0.0026(4) -0.0009(4)
C12 0.0198(6) 0.0155(5) 0.0171(5) -0.0014(4) 0.0015(5) 0.0007(5)
C13 0.0252(7) 0.0209(6) 0.0239(6) -0.0062(5) 0.0046(5) -0.0057(6)
C14 0.0196(6) 0.0309(7) 0.0175(6) -0.0056(5) -0.0003(5) -0.0058(6)
C15 0.0138(5) 0.0207(6) 0.0154(5) 0.0003(4) -0.0015(4) -0.0018(5)
C16 0.0174(5) 0.0214(6) 0.0154(5) -0.0023(5) -0.0006(4) 0.0029(5)
C17 0.0195(6) 0.0253(7) 0.0194(6) 0.0007(5) 0.0029(5) 0.0010(5)
C18 0.0237(7) 0.0369(8) 0.0211(6) 0.0017(6) 0.0042(5) -0.0028(6)
C19 0.0202(7) 0.0501(10) 0.0234(7) -0.0067(7) 0.0037(5) 0.0043(7)
C20 0.0278(7) 0.0409(9) 0.0294(8) -0.0049(7) 0.0030(6) 0.0144(7)
C21 0.0283(7) 0.0275(7) 0.0259(7) 0.0000(6) 0.0019(6) 0.0097(6)
C22 0.0144(5) 0.0194(6) 0.0189(6) -0.0024(5) 0.0009(4) -0.0028(5)
C23 0.0171(6) 0.0385(9) 0.0307(8) 0.0030(7) 0.0012(6) 0.0015(6)
C24 0.0168(6) 0.0420(9) 0.0427(9) -0.0046(8) 0.0048(6) -0.0004(7)
C25 0.0263(7) 0.0317(8) 0.0339(8) -0.0122(6) 0.0148(6) -0.0113(6)
C26 0.0348(8) 0.0305(8) 0.0226(7) -0.0020(6) 0.0095(6) -0.0073(7)
C27 0.0218(6) 0.0235(6) 0.0195(6) -0.0004(5) 0.0036(5) -0.0016(5)

loop_
_atom_type_symbol
_atom_type_description
_atom_type_scat_dispersion_real
_atom_type_scat_dispersion_imag
_atom_type_scat_source
C C 0.0033 0.0000 'International Tables Vol C Tables 4.2.6.8 and 6.1.1.4'
H H 0.0000 0.0000 'International Tables Vol C Tables 4.2.6.8 and 6.1.1.4'
N N 0.0061 0.0000 'International Tables Vol C Tables 4.2.6.8 and 6.1.1.4'
O O 0.0106 0.0000 'International Tables Vol C Tables 4.2.6.8 and 6.1.1.4'

loop_
_geom_angle_atom_site_label_1
_geom_angle_atom_site_label_2
_geom_angle_atom_site_label_3
_geom_angle
C9 O2 C10 114.95(14)
C11 N1 C15 125.88(11)
C11 N1 C12 120.02(11)
C15 N1 C12 112.73(10)
C11 C1 C2 114.45(10)
C11 C1 C6 107.80(10)
C2 C1 C6 107.49(10)
C11 C1 H1 109.5(12)
C2 C1 H1 109.0(12)
C6 C1 H1 108.4(12)
C9 C2 C3 111.97(12)
C9 C2 C1 116.83(11)
C3 C2 C1 109.91(10)
C9 C2 H2 103.3(11)
C3 C2 H2 108.2(12)
C1 C2 H2 105.9(11)
C8 C3 C4 107.97(12)
C8 C3 C2 110.17(12)
C4 C3 C2 105.50(14)
C8 C3 H3 109.8(12)
C4 C3 H3 115.2(12)
C2 C3 H3 108.2(12)
C3 C4 C5 109.18(12)
C3 C4 H4A 111.7(14)
C5 C4 H4A 109.8(14)
C3 C4 H4B 108.3(13)
C5 C4 H4B 111.2(13)
H4A C4 H4B 106.7(19)
C6 C5 C4 109.36(12)
C6 C5 H5A 109.3(12)
C4 C5 H5A 108.7(11)
C6 C5 H5B 108.6(12)
C4 C5 H5B 111.5(12)
H5A C5 H5B 109.4(16)
C7 C6 C5 109.09(12)
C7 C6 C1 107.33(11)
C5 C6 C1 107.77(10)
C7 C6 H6 110.2(10)
C5 C6 H6 109.9(11)
C1 C6 H6 112.4(11)
C8 C7 C6 114.09(13)
C8 C7 H7 124.2(11)
C6 C7 H7 121.7(11)
C7 C8 C3 114.37(14)
C7 C8 H8 124.3(11)
C3 C8 H8 121.3(11)
O1 C9 O2 123.14(14)
O1 C9 C2 125.92(14)
O2 C9 C2 110.45(12)
O2 C10 H10A 108.9(15)
O2 C10 H10B 111.4(14)
H10A C10 H10B 107(2)
O2 C10 H10C 110.7(15)
H10A C10 H10C 110(2)
H10B C10 H10C 109(2)
O3 C11 N1 120.64(12)
O3 C11 C1 122.96(11)
N1 C11 C1 116.18(11)
N1 C12 C16 112.93(11)
N1 C12 C13 102.87(11)
C16 C12 C13 112.41(11)
N1 C12 H12 108.9(11)
C16 C12 H12 110.8(11)
C13 C12 H12 108.5(11)
C14 C13 C12 103.38(12)
C14 C13 H13A 111.6(13)
C12 C13 H13A 108.0(12)
C14 C13 H13B 111.1(13)
C12 C13 H13B 110.2(13)
H13A C13 H13B 112.2(18)
C13 C14 C15 102.80(11)
C13 C14 H14A 111.4(12)
C15 C14 H14A 108.8(12)
C13 C14 H14B 112.8(14)
C15 C14 H14B 110.8(13)
H14A C14 H14B 110.0(17)
N1 C15 C22 113.38(10)
N1 C15 C14 101.78(11)
C22 C15 C14 111.63(11)
N1 C15 H15 109.9(11)
C22 C15 H15 108.7(11)
C14 C15 H15 111.3(11)
C17 C16 C21 118.21(13)
C17 C16 C12 122.61(12)
C21 C16 C12 119.15(13)
C16 C17 C18 121.13(14)
C16 C17 H17 120.4(11)
C18 C17 H17 118.4(12)
C19 C18 C17 120.19(16)
C19 C18 H18 121.3(15)
C17 C18 H18 118.5(15)
C20 C19 C18 119.41(14)
C20 C19 H19 121.6(14)
C18 C19 H19 118.9(14)
C19 C20 C21 120.52(16)
C19 C20 H20 120.9(14)
C21 C20 H20 118.5(14)
C20 C21 C16 120.54(16)
C20 C21 H21 117.9(12)
C16 C21 H21 121.6(12)
C27 C22 C23 119.06(13)
C27 C22 C15 122.63(12)
C23 C22 C15 118.23(12)
C24 C23 C22 120.86(15)
C24 C23 H23 117.1(12)
C22 C23 H23 122.1(13)
C23 C24 C25 120.05(16)
C23 C24 H24 121.2(12)
C25 C24 H24 118.6(12)
C26 C25 C24 119.60(14)
C26 C25 H25 120.3(13)
C24 C25 H25 120.0(13)
C25 C26 C27 120.61(15)
C25 C26 H26 121.3(14)
C27 C26 H26 118.1(14)
C22 C27 C26 119.80(14)
C22 C27 H27 120.8(12)
C26 C27 H27 119.4(12)

loop_
_geom_bond_atom_site_label_1
_geom_bond_atom_site_label_2
_geom_bond_distance
O1 C9 1.2054(19)
O2 C9 1.3455(18)
O2 C10 1.4409(19)
O3 C11 1.2277(15)
N1 C11 1.3650(16)
N1 C15 1.4722(17)
N1 C12 1.4725(17)
C1 C11 1.5215(17)
C1 C2 1.5578(18)
C1 C6 1.5704(18)
C1 H1 0.933(19)
C2 C9 1.5124(19)
C2 C3 1.551(2)
C2 H2 0.95(2)
C3 C8 1.501(2)
C3 C4 1.543(2)
C3 H3 0.97(2)
C4 C5 1.547(2)
C4 H4A 0.96(3)
C4 H4B 1.01(2)
C5 C6 1.543(2)
C5 H5A 1.00(2)
C5 H5B 0.98(2)
C6 C7 1.509(2)
C6 H6 0.986(18)
C7 C8 1.332(2)
C7 H7 1.008(19)
C8 H8 1.01(2)
C10 H10A 0.94(3)
C10 H10B 0.99(3)
C10 H10C 0.97(3)
C12 C16 1.5189(19)
C12 C13 1.542(2)
C12 H12 0.996(18)
C13 C14 1.524(2)
C13 H13A 0.95(2)
C13 H13B 0.95(2)
C14 C15 1.539(2)
C14 H14A 0.99(2)
C14 H14B 0.94(2)
C15 C22 1.5196(18)
C15 H15 0.987(19)
C16 C17 1.390(2)
C16 C21 1.401(2)
C17 C18 1.394(2)
C17 H17 0.94(2)
C18 C19 1.386(2)
C18 H18 0.91(2)
C19 C20 1.384(3)
C19 H19 0.96(2)
C20 C21 1.394(2)
C20 H20 0.96(2)
C21 H21 0.98(2)
C22 C27 1.3876(19)
C22 C23 1.394(2)
C23 C24 1.384(2)
C23 H23 0.99(2)
C24 C25 1.385(3)
C24 H24 0.97(2)
C25 C26 1.382(3)
C25 H25 0.94(2)
C26 C27 1.400(2)
C26 H26 0.96(2)
C27 H27 0.97(2)

loop_
_geom_torsion_atom_site_label_1
_geom_torsion_atom_site_label_2
_geom_torsion_atom_site_label_3
_geom_torsion_atom_site_label_4
_geom_torsion
C11 C1 C2 C9 18.12(17)
C6 C1 C2 C9 137.81(12)
C11 C1 C2 C3 -110.86(13)
C6 C1 C2 C3 8.83(15)
C9 C2 C3 C8 -83.28(14)
C1 C2 C3 C8 48.30(16)
C9 C2 C3 C4 160.42(11)
C1 C2 C3 C4 -68.00(14)
C8 C3 C4 C5 -58.20(17)
C2 C3 C4 C5 59.59(16)
C3 C4 C5 C6 4.89(18)
C4 C5 C6 C7 51.30(15)
C4 C5 C6 C1 -64.93(15)
C11 C1 C6 C7 62.70(13)
C2 C1 C6 C7 -61.15(13)
C11 C1 C6 C5 -179.92(11)
C2 C1 C6 C5 56.23(14)
C5 C6 C7 C8 -58.58(17)
C1 C6 C7 C8 57.92(16)
C6 C7 C8 C3 2.5(2)
C4 C3 C8 C7 56.77(18)
C2 C3 C8 C7 -57.97(18)
C10 O2 C9 O1 0.3(2)
C10 O2 C9 C2 172.70(12)
C3 C2 C9 O1 0.1(2)
C1 C2 C9 O1 -127.88(16)
C3 C2 C9 O2 -172.04(11)
C1 C2 C9 O2 59.98(16)
C15 N1 C11 O3 -164.19(12)
C12 N1 C11 O3 1.48(18)
C15 N1 C11 C1 21.03(17)
C12 N1 C11 C1 -173.30(10)
C2 C1 C11 O3 19.31(17)
C6 C1 C11 O3 -100.22(14)
C2 C1 C11 N1 -166.05(11)
C6 C1 C11 N1 74.43(13)
C11 N1 C12 C16 77.05(14)
C15 N1 C12 C16 -115.50(12)
C11 N1 C12 C13 -161.52(11)
C15 N1 C12 C13 5.92(13)
N1 C12 C13 C14 -28.57(13)
C16 C12 C13 C14 93.20(13)
C12 C13 C14 C15 40.41(13)
C11 N1 C15 C22 65.32(16)
C12 N1 C15 C22 -101.24(13)
C11 N1 C15 C14 -174.65(12)
C12 N1 C15 C14 18.78(13)
C13 C14 C15 N1 -35.92(13)
C13 C14 C15 C22 85.33(13)
N1 C12 C16 C17 17.45(18)
C13 C12 C16 C17 -98.41(16)
N1 C12 C16 C21 -164.64(13)
C13 C12 C16 C21 79.50(16)
C21 C16 C17 C18 -0.6(2)
C12 C16 C17 C18 177.31(13)
C16 C17 C18 C19 0.6(2)
C17 C18 C19 C20 0.0(2)
C18 C19 C20 C21 -0.7(3)
C19 C20 C21 C16 0.7(3)
C17 C16 C21 C20 0.0(2)
C12 C16 C21 C20 -178.05(14)
N1 C15 C22 C27 15.63(18)
C14 C15 C22 C27 -98.62(15)
N1 C15 C22 C23 -167.63(13)
C14 C15 C22 C23 78.12(17)
C27 C22 C23 C24 0.5(2)
C15 C22 C23 C24 -176.39(16)
C22 C23 C24 C25 0.7(3)
C23 C24 C25 C26 -1.1(3)
C24 C25 C26 C27 0.4(3)
C23 C22 C27 C26 -1.2(2)
C15 C22 C27 C26 175.54(14)
C25 C26 C27 C22 0.8(2)
